data_4323886
loop_
_publ_author_name
'Kenneth Ka Hong Lee'
'Wing Tak Wong'

_publ_section_title
;
 A Hexanuclear Ruthenium Carbonyl Cluster Containing both \m3-Nitrene and
 \m5-Nitrido Ligands
;
_journal_name_full 'Inorganic Chemistry'
_journal_page_first 5393
_journal_page_last 5395
_journal_paper_doi 10.1021/ic960161x
_journal_volume 35
_journal_year 1996
_chemical_formula_moiety 'C19 H10 N2 O19 Ru6 '
_chemical_formula_sum 'C19 H10 N2 O19 Ru6'
_chemical_formula_weight 1176.71
_space_group_IT_number 14
_symmetry_cell_setting monoclinic
_symmetry_Int_Tables_number 14
_symmetry_space_group_name_Hall '-P 2yn'
_symmetry_space_group_name_H-M 'P 1 21/n 1'
_audit_creation_date 'Thu May 22 07:59:27 2026'
_audit_creation_method 'from TEXRAY.INF file'
_cell_angle_alpha 90
_cell_angle_beta 100.30(6)
_cell_angle_gamma 90
_cell_formula_units_Z 4
_cell_length_a 9.338(6)
_cell_length_b 33.415(7)
_cell_length_c 10.516(7)
_cell_measurement_reflns_used 25
_cell_measurement_temperature 298.2
_cell_measurement_theta_max 19.7
_cell_measurement_theta_min 13.3
_cell_volume 3228(3)
_computing_cell_refinement 'MSC/AFC Diffractometer Control'
_computing_data_collection 'MSC/AFC Diffractometer Control'
_computing_data_reduction teXsan
_computing_publication_material teXsan
_computing_structure_refinement teXsan
_diffrn_ambient_temperature 298.2
_diffrn_measurement_device AFC7R
_diffrn_measurement_method 'omega/2-theta scans'
_diffrn_orient_matrix_UB_11 -0.00415
_diffrn_orient_matrix_UB_12 -0.02650
_diffrn_orient_matrix_UB_13 -0.04468
_diffrn_orient_matrix_UB_21 -0.02591
_diffrn_orient_matrix_UB_22 0.01370
_diffrn_orient_matrix_UB_23 -0.08556
_diffrn_orient_matrix_UB_31 0.10563
_diffrn_orient_matrix_UB_32 0.00232
_diffrn_orient_matrix_UB_33 -0.00494
_diffrn_radiation_monochromator graphite
_diffrn_radiation_source 'X-ray tube'
_diffrn_radiation_type MoKalpha
_diffrn_radiation_wavelength 0.7107
_diffrn_reflns_av_R_equivalents 3.39
_diffrn_reflns_limit_h_max 10
_diffrn_reflns_limit_h_min 0
_diffrn_reflns_limit_k_max 35
_diffrn_reflns_limit_k_min 0
_diffrn_reflns_limit_l_max 11
_diffrn_reflns_limit_l_min -11
_diffrn_reflns_number 4624
_diffrn_reflns_theta_max 22.49
_diffrn_standards_decay_% -0.64
_diffrn_standards_interval_count 250
_diffrn_standards_number 3
_exptl_absorpt_coefficient_mu 2.816
_exptl_absorpt_correction_T_max 1.000
_exptl_absorpt_correction_T_min 0.850
_exptl_absorpt_correction_type empirical
_exptl_absorpt_process_details psi-scan
_exptl_crystal_colour 'dark green'
_exptl_crystal_density_diffrn 2.421
_exptl_crystal_description
;
;
_exptl_crystal_F_000 2216.00
_exptl_crystal_size_max 0.220
_exptl_crystal_size_mid 0.200
_exptl_crystal_size_min 0.110
_refine_diff_density_max 0.41
_refine_diff_density_min -0.44
_refine_ls_extinction_method none
_refine_ls_goodness_of_fit_obs 1.505
_refine_ls_hydrogen_treatment noref
_refine_ls_matrix_type full
_refine_ls_number_parameters 415
_refine_ls_number_reflns 2883
_refine_ls_number_restraints 0
_refine_ls_R_factor_obs 0.0344
_refine_ls_shift/esd_max 0.0090
_refine_ls_structure_factor_coef F
_refine_ls_weighting_scheme sigma
_refine_ls_wR_factor_obs 0.0367
_reflns_number_observed 2883
_reflns_number_total 4322
_reflns_observed_criterion 3.00
_cod_data_source_file ic960161x.cif
_cod_data_source_block wong207-lkh025-1
_cod_original_sg_symbol_H-M 'P 21/n '
_cod_original_formula_sum 'C19 H10 N2 O19 Ru6 '
_cod_database_code 4323886

loop_
_symmetry_equiv_pos_as_xyz
'   +x,   +y,   +z'
1/2-x,1/2+y,1/2-z
'   -x,   -y,   -z'
1/2+x,1/2-y,1/2+z

loop_
_atom_site_aniso_label
_atom_site_aniso_U_11
_atom_site_aniso_U_22
_atom_site_aniso_U_33
_atom_site_aniso_U_12
_atom_site_aniso_U_13
_atom_site_aniso_U_23
Ru(1) 0.0295(6) 0.0434(7) 0.0442(6) 0.0070(5) 0.0056(5) -0.0010(5)
Ru(2) 0.0295(6) 0.0438(7) 0.0441(6) -0.0073(5) 0.0076(5) -0.0011(5)
Ru(3) 0.0303(5) 0.0366(6) 0.0399(6) 0.0011(5) 0.0077(4) -0.0041(5)
Ru(4) 0.0351(6) 0.0370(6) 0.0359(6) -0.0022(5) 0.0095(5) 0.0034(5)
Ru(5) 0.0302(5) 0.0338(6) 0.0346(6) -0.0018(5) 0.0036(4) 0.0017(5)
Ru(6) 0.0362(6) 0.0367(6) 0.0379(6) -0.0029(5) 0.0037(5) -0.0022(5)
O(1) 0.087(9) 0.077(9) 0.15(1) 0.036(7) 0.037(8) -0.023(8)
O(2) 0.060(6) 0.093(8) 0.058(7) 0.024(6) -0.018(5) 0.007(6)
O(3) 0.043(6) 0.080(8) 0.096(9) -0.001(5) 0.025(6) -0.011(6)
O(4) 0.024(5) 0.111(9) 0.067(7) 0.003(5) 0.000(5) -0.026(7)
O(5) 0.11(1) 0.13(1) 0.11(1) -0.083(9) -0.001(8) 0.040(9)
O(6) 0.14(1) 0.046(7) 0.11(1) -0.010(8) -0.007(8) 0.001(7)
O(7) 0.069(7) 0.073(7) 0.049(6) 0.013(6) -0.001(5) -0.008(6)
O(8) 0.036(6) 0.13(1) 0.077(8) -0.002(6) 0.023(5) -0.018(7)
O(9) 0.107(9) 0.091(9) 0.046(7) 0.002(7) -0.004(6) 0.009(6)
O(10) 0.056(7) 0.105(9) 0.109(10) -0.016(7) 0.042(7) 0.009(7)
O(11) 0.076(7) 0.082(8) 0.062(7) -0.024(6) 0.011(6) 0.018(6)
O(12) 0.058(6) 0.056(6) 0.072(7) 0.021(5) -0.003(5) 0.004(5)
O(13) 0.048(6) 0.089(8) 0.088(8) -0.021(6) 0.012(6) -0.013(6)
O(14) 0.072(7) 0.071(8) 0.084(8) -0.007(6) 0.019(6) -0.020(7)
O(15) 0.038(5) 0.038(5) 0.033(5) -0.004(4) 0.008(4) -0.010(4)
O(16) 0.056(6) 0.036(5) 0.044(6) 0.009(4) 0.009(5) 0.004(4)
O(17) 0.080(7) 0.036(6) 0.050(6) 0.005(5) 0.000(5) 0.010(5)
O(18) 0.038(5) 0.041(6) 0.044(5) -0.001(4) -0.002(4) 0.004(4)
O(19) 0.058(6) 0.063(6) 0.036(5) -0.004(5) -0.013(5) -0.002(5)
N(1) 0.025(5) 0.031(6) 0.038(6) 0.004(4) 0.010(4) 0.000(4)
N(2) 0.022(5) 0.039(6) 0.042(6) 0.000(4) 0.004(4) -0.003(5)
C(1) 0.044(9) 0.06(1) 0.08(1) -0.001(8) 0.016(8) -0.020(9)
C(2) 0.034(7) 0.037(8) 0.07(1) 0.016(6) 0.012(7) 0.006(7)
C(3) 0.041(8) 0.047(8) 0.051(9) -0.002(7) 0.008(7) -0.007(7)
C(4) 0.021(7) 0.065(10) 0.060(10) 0.000(6) 0.018(7) -0.014(8)
C(5) 0.07(1) 0.08(1) 0.07(1) -0.032(10) 0.004(9) 0.008(9)
C(6) 0.053(9) 0.047(9) 0.07(1) -0.011(8) 0.000(7) 0.000(8)
C(7) 0.047(8) 0.031(7) 0.044(8) -0.002(6) 0.011(7) -0.008(6)
C(8) 0.051(9) 0.08(1) 0.046(9) 0.001(8) 0.003(7) 0.001(8)
C(9) 0.042(8) 0.055(9) 0.042(9) 0.000(7) 0.008(6) -0.005(7)
C(10) 0.058(10) 0.049(9) 0.057(10) -0.004(7) 0.022(8) -0.002(7)
C(11) 0.048(8) 0.049(9) 0.050(9) -0.010(7) 0.017(7) 0.002(7)
C(12) 0.036(8) 0.045(8) 0.053(9) 0.001(7) 0.010(6) -0.002(7)
C(13) 0.042(8) 0.055(10) 0.07(1) -0.010(7) 0.006(7) -0.018(8)
C(14) 0.040(8) 0.06(1) 0.052(10) -0.008(7) -0.003(7) -0.007(8)
C(15) 0.068(9) 0.057(9) 0.039(8) -0.015(8) 0.016(7) 0.000(7)
C(16) 0.047(8) 0.043(8) 0.040(8) -0.009(6) 0.007(6) 0.008(7)
C(17) 0.11(1) 0.06(1) 0.09(1) 0.013(10) 0.01(1) 0.029(10)
C(18) 0.024(6) 0.07(1) 0.033(8) 0.000(6) 0.008(6) 0.009(7)
C(19) 0.09(1) 0.08(1) 0.048(10) 0.000(9) -0.021(9) 0.011(8)

loop_
_atom_site_label
_atom_site_fract_x
_atom_site_fract_y
_atom_site_fract_z
_atom_site_U_iso_or_equiv
_atom_site_thermal_displace_type
_atom_site_calc_flag
_atom_site_calc_attached_atom
Ru(1) 0.4158(1) 0.10033(3) 0.74090(10) 0.0392(3) Uij ? ?
Ru(2) 0.4310(1) 0.18636(3) 0.73976(10) 0.0390(3) Uij ? ?
Ru(3) 0.1713(1) 0.19296(3) 0.83391(9) 0.0354(3) Uij ? ?
Ru(4) 0.1269(1) 0.10651(3) 0.83212(9) 0.0356(3) Uij ? ?
Ru(5) 0.16815(10) 0.15962(3) 0.59050(9) 0.0332(3) Uij ? ?
Ru(6) 0.0638(1) 0.07445(3) 0.50558(10) 0.0373(3) Uij ? ?
O(1) 0.554(1) 0.0231(3) 0.675(1) 0.102(5) Uij ? ?
O(2) 0.5799(10) 0.0952(3) 1.0117(10) 0.074(4) Uij ? ?
O(3) 0.6828(9) 0.1383(3) 0.6652(10) 0.072(4) Uij ? ?
O(4) 0.6096(8) 0.2022(3) 1.0013(9) 0.068(3) Uij ? ?
O(5) 0.574(1) 0.2585(4) 0.646(1) 0.119(5) Uij ? ?
O(6) 0.167(1) 0.2844(3) 0.831(1) 0.105(5) Uij ? ?
O(7) 0.3151(10) 0.1909(3) 1.1142(9) 0.065(3) Uij ? ?
O(8) -0.1347(10) 0.1830(3) 0.8962(9) 0.078(4) Uij ? ?
O(9) 0.268(1) 0.0922(3) 1.1091(10) 0.084(4) Uij ? ?
O(10) -0.149(1) 0.0705(3) 0.893(1) 0.086(4) Uij ? ?
O(11) 0.324(1) 0.2162(3) 0.4329(9) 0.074(4) Uij ? ?
O(12) -0.0610(10) 0.2226(3) 0.5767(9) 0.064(3) Uij ? ?
O(13) -0.245(1) 0.0478(3) 0.4624(10) 0.075(4) Uij ? ?
O(14) 0.133(1) 0.0182(3) 0.298(1) 0.075(4) Uij ? ?
O(15) 0.2759(8) 0.1055(2) 0.5494(7) 0.036(2) Uij ? ?
O(16) 0.1422(9) 0.0355(2) 0.6689(8) 0.045(3) Uij ? ?
O(17) 0.2259(10) 0.0255(3) 0.8792(8) 0.057(3) Uij ? ?
O(18) 0.0497(8) 0.1529(2) 0.3970(7) 0.042(3) Uij ? ?
O(19) -0.0746(9) 0.1096(3) 0.2618(8) 0.055(3) Uij ? ?
N(1) 0.2733(9) 0.1466(3) 0.7691(9) 0.031(3) Uij ? ?
N(2) 0.0284(9) 0.1163(3) 0.6385(9) 0.034(3) Uij ? ?
C(1) 0.504(1) 0.0524(4) 0.699(1) 0.060(5) Uij ? ?
C(2) 0.519(1) 0.0964(4) 0.904(1) 0.046(4) Uij ? ?
C(3) 0.567(1) 0.1415(4) 0.694(1) 0.046(4) Uij ? ?
C(4) 0.544(1) 0.1957(4) 0.900(1) 0.048(4) Uij ? ?
C(5) 0.522(2) 0.2313(5) 0.682(2) 0.073(6) Uij ? ?
C(6) 0.168(1) 0.2505(4) 0.833(1) 0.058(5) Uij ? ?
C(7) 0.260(1) 0.1928(4) 1.009(1) 0.040(4) Uij ? ?
C(8) -0.023(2) 0.1821(5) 0.873(1) 0.060(5) Uij ? ?
C(9) 0.223(1) 0.0989(4) 1.004(1) 0.046(4) Uij ? ?
C(10) -0.045(2) 0.0841(4) 0.873(1) 0.053(5) Uij ? ?
C(11) 0.288(1) 0.1963(4) 0.511(1) 0.048(4) Uij ? ?
C(12) 0.036(1) 0.2010(4) 0.608(1) 0.044(4) Uij ? ?
C(13) -0.126(1) 0.0562(4) 0.477(1) 0.055(5) Uij ? ?
C(14) 0.110(1) 0.0386(4) 0.379(1) 0.053(5) Uij ? ?
C(15) 0.356(1) 0.1051(4) 0.443(1) 0.054(5) Uij ? ?
C(16) 0.175(1) 0.0498(4) 0.781(1) 0.044(4) Uij ? ?
C(17) 0.253(2) -0.0159(5) 0.851(2) 0.085(6) Uij ? ?
C(18) 0.009(1) 0.1173(4) 0.375(1) 0.041(4) Uij ? ?
C(19) -0.111(2) 0.1424(5) 0.174(1) 0.076(6) Uij ? ?
H(1) -0.063 0.124 0.629 0.072 Uij ? ?
H(2) 0.412 0.081 0.443 0.061 Uij ? ?
H(3) 0.294 0.107 0.361 0.061 Uij ? ?
H(4) 0.425 0.127 0.450 0.061 Uij ? ?
H(5) 0.165 -0.029 0.808 0.092 Uij ? ?
H(6) 0.323 -0.018 0.794 0.092 Uij ? ?
H(7) 0.289 -0.031 0.927 0.092 Uij ? ?
H(8) -0.026 0.155 0.152 0.084 Uij ? ?
H(9) -0.172 0.134 0.094 0.084 Uij ? ?
H(10) -0.164 0.163 0.211 0.084 Uij ? ?

loop_
_atom_type_symbol
_atom_type_oxidation_number
_atom_type_number_in_cell
_atom_type_scat_dispersion_real
_atom_type_scat_dispersion_imag
_atom_type_scat_source
Ru 0 24 -1.259 0.836 'International Tables'
N 0 8 0.006 0.003 'International Tables'
C 0 76 0.003 0.002 'International Tables'
O 0 76 0.011 0.006 'International Tables'
H 0 40 0.000 0.000 'International Tables'
